data_7715843
loop_
_publ_author_name
'Handzlik, Gabriela'
'Dziubek, Kamil F.'
'Hanfland, Michael'
'Pinkowicz, Dawid'

_publ_section_title
;
 Simultaneous manipulation of iron(II) spin crossover and LIESST behaviour
 using pressure, temperature and light.
;
_journal_issue 18
_journal_name_full 'Dalton transactions (Cambridge, England : 2003)'
_journal_page_first 7677
_journal_page_last 7681
_journal_paper_doi 10.1039/d4dt00509k
_journal_volume 53
_journal_year 2024
_chemical_formula_moiety 'C32 H32 Fe2 N24 Nb, 4(H2 O)'
_chemical_formula_sum 'C32 H40 Fe2 N24 Nb O4'
_chemical_formula_weight 1029.49
_chemical_name_systematic
'catena-[tetrakis(m2-Cyano)-octakis(1H-pyrazole-N2)-tetracyano-di-iron(ii)-niobium(iv) tetrahydrate]'
_chemical_properties_physical Air-sensitive
_space_group_crystal_system tetragonal
_space_group_IT_number 88
_space_group_name_Hall '-I 4ad'
_space_group_name_H-M_alt 'I 41/a :2'
_atom_sites_solution_hydrogens mixed
_atom_sites_solution_primary dual
_audit_creation_date 2024-01-17
_audit_creation_method
;
Olex2 1.5
(compiled 2023.08.24 svn.re1ec1418 for OlexSys, GUI svn.r6817)
;
_audit_update_record
;
2024-03-15 deposited with the CCDC.	2024-04-09 downloaded from the CCDC.
;
_cell_angle_alpha 90
_cell_angle_beta 90
_cell_angle_gamma 90
_cell_formula_units_Z 4
_cell_length_a 21.0773(6)
_cell_length_b 21.0773(6)
_cell_length_c 9.3291(13)
_cell_measurement_reflns_used 931
_cell_measurement_temperature 5.00
_cell_measurement_theta_max 19.5530
_cell_measurement_theta_min 1.7700
_cell_volume 4144.5(6)
_computing_cell_refinement 'CrysAlisPro 1.171.41.119a (Rigaku OD, 2021)'
_computing_data_collection 'CrysAlisPro 1.171.41.119a (Rigaku OD, 2021)'
_computing_data_reduction 'CrysAlisPro 1.171.41.119a (Rigaku OD, 2021)'
_computing_molecular_graphics 'Olex2 1.5 (Dolomanov et al., 2009)'
_computing_publication_material 'Olex2 1.5 (Dolomanov et al., 2009)'
_computing_structure_refinement 'SHELXL 2019/2 (Sheldrick, 2015)'
_computing_structure_solution 'SHELXT  (Sheldrick, 2015)'
_diffrn_ambient_pressure 870000
_diffrn_ambient_temperature 5.00
_diffrn_detector 'Hybrid Pixel Array Detector'
_diffrn_detector_area_resol_mean 13.3333
_diffrn_measured_fraction_theta_full 0.648
_diffrn_measured_fraction_theta_max 0.359
_diffrn_measurement_details
;
List of Runs (angles in degrees, time in seconds):

  # Type    Start    End  Width  t~exp~   \w     \q     \k     \f   Frames
#--------------------------------------------------------------------------
  1  \w    -32.00  32.00   0.50    0.20    --    0.00   0.00   0.00  128
;
_diffrn_measurement_device 'abstract diffractometer'
_diffrn_measurement_device_type 'esperanto-CrysAlisPro-abstract goniometer imported esperanto images'
_diffrn_measurement_method '\w scans'
_diffrn_orient_matrix_type 'CrysAlisPro convention (1999,Acta A55,543-557)'
_diffrn_orient_matrix_UB_11 -0.0004002000
_diffrn_orient_matrix_UB_12 0.0079587000
_diffrn_orient_matrix_UB_13 0.0400345000
_diffrn_orient_matrix_UB_21 0.0023214000
_diffrn_orient_matrix_UB_22 0.0176698000
_diffrn_orient_matrix_UB_23 -0.0177798000
_diffrn_orient_matrix_UB_31 -0.0193152000
_diffrn_orient_matrix_UB_32 0.0019400000
_diffrn_orient_matrix_UB_33 -0.0029736000
_diffrn_radiation_monochromator synchrotron
_diffrn_radiation_probe x-ray
_diffrn_radiation_type synchrotron
_diffrn_radiation_wavelength 0.41008
_diffrn_reflns_av_R_equivalents 0.0488
_diffrn_reflns_av_unetI/netI 0.0727
_diffrn_reflns_Laue_measured_fraction_full 0.648
_diffrn_reflns_Laue_measured_fraction_max 0.359
_diffrn_reflns_limit_h_max 28
_diffrn_reflns_limit_h_min -27
_diffrn_reflns_limit_k_max 27
_diffrn_reflns_limit_k_min -26
_diffrn_reflns_limit_l_max 7
_diffrn_reflns_limit_l_min -7
_diffrn_reflns_number 4037
_diffrn_reflns_point_group_measured_fraction_full 0.648
_diffrn_reflns_point_group_measured_fraction_max 0.359
_diffrn_reflns_theta_full 14.244
_diffrn_reflns_theta_max 20.192
_diffrn_reflns_theta_min 1.772
_diffrn_source 'ESRF ID15B'
_exptl_absorpt_coefficient_mu 0.572
_exptl_absorpt_correction_T_max 1.00000
_exptl_absorpt_correction_T_min 0.20318
_exptl_absorpt_correction_type multi-scan
_exptl_absorpt_process_details
;
CrysAlisPro 1.171.41.119a (Rigaku Oxford Diffraction, 2021)
Empirical absorption correction using spherical harmonics,
implemented in SCALE3 ABSPACK scaling algorithm.
;
_exptl_crystal_colour violet
_exptl_crystal_density_diffrn 1.650
_exptl_crystal_description block
_exptl_crystal_F_000 2100
_exptl_crystal_preparation 'Magnetic properties'
_exptl_crystal_recrystallization_method 'Re-crystallisation from solvent: water'
_exptl_crystal_size_max 0.1
_exptl_crystal_size_mid 0.1
_exptl_crystal_size_min 0.03
_refine_diff_density_max 0.657
_refine_diff_density_min -0.451
_refine_diff_density_rms 0.069
_refine_ls_extinction_method none
_refine_ls_goodness_of_fit_ref 0.970
_refine_ls_hydrogen_treatment mixed
_refine_ls_matrix_type full
_refine_ls_number_parameters 152
_refine_ls_number_reflns 1862
_refine_ls_number_restraints 3
_refine_ls_restrained_S_all 0.972
_refine_ls_R_factor_all 0.0671
_refine_ls_R_factor_gt 0.0445
_refine_ls_shift/su_max 0.000
_refine_ls_shift/su_mean 0.000
_refine_ls_structure_factor_coef Fsqd
_refine_ls_weighting_details 'w=1/[\s^2^(Fo^2^)+(0.0350P)^2^] where P=(Fo^2^+2Fc^2^)/3'
_refine_ls_weighting_scheme calc
_refine_ls_wR_factor_gt 0.0949
_refine_ls_wR_factor_ref 0.1030
_reflns_Friedel_coverage 0.000
_reflns_number_gt 1322
_reflns_number_total 1862
_reflns_threshold_expression 'I > 2\s(I)'
_cod_data_source_file d4dt00509k2.cif
_cod_data_source_block fenb_0020
_cod_depositor_comments 'Adding full bibliography for 7715833--7715849.cif.'
_cod_original_sg_symbol_H-M 'I 41/a'
_cod_database_code 7715843
_shelx_shelxl_version_number 2019/2
_chemical_oxdiff_formula 'C11 H10 N O'
_shelx_space_group_comment
;
The symmetry employed for this shelxl refinement is uniquely defined
by the following loop, which should always be used as a source of
symmetry information in preference to the above space-group names.
They are only intended as comments.
;
_olex2_refinement_description
;
1. Fixed Uiso
 At 1.2 times of:
  All C(H) groups, All N(H) groups
2. Restrained distances
 O1-H1
 0.95 with sigma of 0.02
 O1-H2
 0.95 with sigma of 0.02
 H2-H1
 1.5 with sigma of 0.04
3.a Aromatic/amide H refined with riding coordinates:
 N4(H3), N6(H7), C6(H10), C5(H4), C8(H8), C3(H6), C7(H9), C4(H5)
;
_olex2_submission_special_instructions 'No special instructions were received'
_oxdiff_diffrn_reflns_filtered 435
_oxdiff_exptl_absorpt_empirical_details
;
Empirical correction (ABSPACK) includes:
- Absorption correction using spherical harmonics
- Frame scaling
- Detector area scaling
;
_oxdiff_exptl_absorpt_empirical_full_max 4.311
_oxdiff_exptl_absorpt_empirical_full_min 0.590

loop_
_space_group_symop_operation_xyz
'x, y, z'
'-x+1/2, -y, z+1/2'
'-y+3/4, x+1/4, z+1/4'
'y+3/4, -x+3/4, z+3/4'
'x+1/2, y+1/2, z+1/2'
'-x+1, -y+1/2, z+1'
'-y+5/4, x+3/4, z+3/4'
'y+5/4, -x+5/4, z+5/4'
'-x, -y, -z'
'x-1/2, y, -z-1/2'
'y-3/4, -x-1/4, -z-1/4'
'-y-3/4, x-3/4, -z-3/4'
'-x+1/2, -y+1/2, -z+1/2'
'x, y+1/2, -z'
'y-1/4, -x+1/4, -z+1/4'
'-y-1/4, x-1/4, -z-1/4'

loop_
_atom_site_label
_atom_site_type_symbol
_atom_site_fract_x
_atom_site_fract_y
_atom_site_fract_z
_atom_site_U_iso_or_equiv
_atom_site_adp_type
_atom_site_occupancy
_atom_site_site_symmetry_order
_atom_site_calc_flag
_atom_site_refinement_flags_posn
_atom_site_refinement_flags_adp
_atom_site_refinement_flags_occupancy
_atom_site_disorder_assembly
_atom_site_disorder_group
Nb1 Nb 0.500000 0.250000 0.375000 0.0298(3) Uani 1 4 d S T P . .
Fe1 Fe 0.500000 0.500000 0.500000 0.0295(3) Uani 1 2 d S . P . .
O1 O 0.44238(13) 0.36640(12) 0.7996(5) 0.0377(11) Uani 1 1 d D . . . .
N4 N 0.45368(14) 0.46546(13) 0.2024(6) 0.0358(14) Uani 1 1 d . . . . .
H3 H 0.468267 0.427068 0.219349 0.043 Uiso 1 1 calc R U . . .
N3 N 0.45556(13) 0.51337(12) 0.3009(5) 0.0360(13) Uani 1 1 d . . . . .
N2 N 0.48218(13) 0.40333(14) 0.4808(5) 0.0358(13) Uani 1 1 d . . . . .
N5 N 0.41566(13) 0.51801(13) 0.6087(5) 0.0351(13) Uani 1 1 d . . . . .
N1 N 0.51572(14) 0.15996(14) 0.0770(6) 0.0382(15) Uani 1 1 d . . . . .
N6 N 0.39010(14) 0.47885(13) 0.7063(5) 0.0399(14) Uani 1 1 d . . . . .
H7 H 0.407828 0.443337 0.735574 0.048 Uiso 1 1 calc R U . . .
C2 C 0.48555(15) 0.35117(16) 0.4464(6) 0.0352(16) Uani 1 1 d . . . . .
C6 C 0.37464(16) 0.56628(15) 0.5972(6) 0.0359(16) Uani 1 1 d . . . . .
H10 H 0.380920 0.602215 0.537364 0.043 Uiso 1 1 calc R U . . .
C5 C 0.42798(18) 0.48232(18) 0.0800(7) 0.0439(19) Uani 1 1 d . . . . .
H4 H 0.421882 0.456085 -0.001632 0.053 Uiso 1 1 calc R U . . .
C1 C 0.51056(15) 0.18964(16) 0.1785(6) 0.0305(15) Uani 1 1 d . . . . .
C8 C 0.33366(17) 0.50086(17) 0.7540(7) 0.0432(19) Uani 1 1 d . . . . .
H8 H 0.307050 0.481227 0.823231 0.052 Uiso 1 1 calc R U . . .
C3 C 0.42965(16) 0.56177(17) 0.2279(7) 0.0366(17) Uani 1 1 d . . . . .
H6 H 0.424465 0.603168 0.266356 0.044 Uiso 1 1 calc R U . . .
C7 C 0.32195(18) 0.55722(17) 0.6833(6) 0.0414(19) Uani 1 1 d . . . . .
H9 H 0.285784 0.583852 0.691914 0.050 Uiso 1 1 calc R U . . .
C4 C 0.41158(16) 0.54523(16) 0.0926(6) 0.0423(19) Uani 1 1 d . . . . .
H5 H 0.391976 0.571398 0.022511 0.051 Uiso 1 1 calc R U . . .
H1 H 0.458(2) 0.3575(19) 0.892(3) 0.050(15) Uiso 1 1 d D . . . .
H2 H 0.434(3) 0.334(2) 0.740(5) 0.11(2) Uiso 1 1 d D . . . .

loop_
_atom_site_aniso_label
_atom_site_aniso_U_11
_atom_site_aniso_U_22
_atom_site_aniso_U_33
_atom_site_aniso_U_23
_atom_site_aniso_U_13
_atom_site_aniso_U_12
Nb1 0.0338(2) 0.0338(2) 0.0217(9) 0.000 0.000 0.000
Fe1 0.0357(4) 0.0282(4) 0.0248(11) -0.0030(3) -0.0008(4) 0.0016(2)
O1 0.0480(16) 0.0421(15) 0.023(4) -0.0011(15) -0.0042(16) -0.0018(10)
N4 0.0486(18) 0.0346(16) 0.024(5) -0.0037(16) -0.0008(18) 0.0038(11)
N3 0.0401(17) 0.0303(15) 0.038(5) -0.0030(15) 0.0023(16) 0.0022(11)
N2 0.0399(17) 0.0434(17) 0.024(5) -0.0017(16) -0.0023(16) 0.0058(11)
N5 0.0431(16) 0.0331(15) 0.029(5) -0.0006(16) -0.0049(16) -0.0016(11)
N1 0.0474(19) 0.0349(17) 0.032(6) 0.0030(18) -0.0018(17) 0.0014(12)
N6 0.0490(19) 0.0358(16) 0.035(5) 0.0040(17) -0.0022(18) -0.0024(12)
C2 0.0338(18) 0.041(2) 0.031(6) 0.0047(18) -0.0009(18) -0.0011(13)
C6 0.048(2) 0.0306(17) 0.029(6) -0.0018(17) 0.000(2) -0.0018(13)
C5 0.049(2) 0.044(2) 0.038(7) 0.002(2) -0.010(2) -0.0006(15)
C1 0.0368(19) 0.0348(19) 0.020(6) 0.0035(19) -0.0002(18) 0.0029(12)
C8 0.050(2) 0.043(2) 0.036(7) -0.005(2) 0.007(2) -0.0066(15)
C3 0.041(2) 0.038(2) 0.031(6) 0.002(2) -0.001(2) 0.0011(13)
C7 0.052(2) 0.041(2) 0.031(7) -0.009(2) 0.002(2) 0.0030(14)
C4 0.042(2) 0.0351(19) 0.050(7) 0.003(2) -0.008(2) 0.0011(13)

loop_
_atom_type_symbol
_atom_type_description
_atom_type_scat_dispersion_real
_atom_type_scat_dispersion_imag
_atom_type_scat_source
C C -0.0011 0.0005 'International Tables Vol C Tables 4.2.6.8 and 6.1.1.4'
H H 0.0000 0.0000 'International Tables Vol C Tables 4.2.6.8 and 6.1.1.4'
Fe Fe 0.1482 0.3017 'International Tables Vol C Tables 4.2.6.8 and 6.1.1.4'
N N -0.0016 0.0010 'International Tables Vol C Tables 4.2.6.8 and 6.1.1.4'
Nb Nb -0.0343 1.6958 'International Tables Vol C Tables 4.2.6.8 and 6.1.1.4'
O O -0.0014 0.0018 'International Tables Vol C Tables 4.2.6.8 and 6.1.1.4'

loop_
_geom_angle_atom_site_label_1
_geom_angle_atom_site_label_2
_geom_angle_atom_site_label_3
_geom_angle
_geom_angle_site_symmetry_1
_geom_angle_site_symmetry_3
_geom_angle_publ_flag
C2 Nb1 C2 95.01(8) . 16_656 ?
C2 Nb1 C2 145.6(3) 16_656 11_666 ?
C2 Nb1 C2 95.01(8) . 11_666 ?
C2 Nb1 C2 145.6(3) . 6_554 ?
C2 Nb1 C2 95.01(8) 11_666 6_554 ?
C2 Nb1 C2 95.01(8) 16_656 6_554 ?
C1 Nb1 C2 72.03(18) 11_666 16_656 ?
C1 Nb1 C2 72.03(18) . 6_554 ?
C1 Nb1 C2 142.33(19) 16_656 16_656 ?
C1 Nb1 C2 75.01(15) 6_554 16_656 ?
C1 Nb1 C2 75.01(15) 11_666 6_554 ?
C1 Nb1 C2 142.33(18) . . ?
C1 Nb1 C2 77.04(15) . 16_656 ?
C1 Nb1 C2 75.01(15) 16_656 . ?
C1 Nb1 C2 77.04(15) 16_656 6_554 ?
C1 Nb1 C2 77.04(15) 11_666 . ?
C1 Nb1 C2 142.33(19) 6_554 6_554 ?
C1 Nb1 C2 77.04(15) 6_554 11_666 ?
C1 Nb1 C2 72.03(18) 6_554 . ?
C1 Nb1 C2 72.03(18) 16_656 11_666 ?
C1 Nb1 C2 142.33(19) 11_666 11_666 ?
C1 Nb1 C2 75.01(15) . 11_666 ?
C1 Nb1 C1 70.3(2) . 6_554 ?
C1 Nb1 C1 131.93(15) . 11_666 ?
C1 Nb1 C1 70.3(2) 16_656 11_666 ?
C1 Nb1 C1 131.93(15) 16_656 6_554 ?
C1 Nb1 C1 131.93(15) 11_666 6_554 ?
C1 Nb1 C1 131.93(15) . 16_656 ?
N3 Fe1 N3 180.0 . 9_666 ?
N2 Fe1 N3 88.56(15) 9_666 9_666 ?
N2 Fe1 N3 88.56(15) . . ?
N2 Fe1 N3 91.44(15) 9_666 . ?
N2 Fe1 N3 91.44(15) . 9_666 ?
N2 Fe1 N2 180.0 . 9_666 ?
N2 Fe1 N5 86.20(12) 9_666 . ?
N2 Fe1 N5 93.80(12) 9_666 9_666 ?
N2 Fe1 N5 93.80(12) . . ?
N2 Fe1 N5 86.20(12) . 9_666 ?
N5 Fe1 N3 91.45(15) 9_666 9_666 ?
N5 Fe1 N3 91.45(15) . . ?
N5 Fe1 N3 88.55(15) 9_666 . ?
N5 Fe1 N3 88.55(15) . 9_666 ?
N5 Fe1 N5 180.0 . 9_666 ?
H1 O1 H2 119(4) . . ?
N3 N4 H3 123.3 . . ?
C5 N4 H3 123.3 . . ?
C5 N4 N3 113.4(3) . . ?
N4 N3 Fe1 120.6(3) . . ?
C3 N3 Fe1 137.1(3) . . ?
C3 N3 N4 102.0(4) . . ?
C2 N2 Fe1 162.1(3) . . ?
N6 N5 Fe1 124.1(2) . . ?
C6 N5 Fe1 130.6(3) . . ?
C6 N5 N6 105.2(4) . . ?
N5 N6 H7 124.3 . . ?
N5 N6 C8 111.4(3) . . ?
C8 N6 H7 124.3 . . ?
N2 C2 Nb1 175.7(3) . . ?
N5 C6 H10 124.2 . . ?
N5 C6 C7 111.5(4) . . ?
C7 C6 H10 124.2 . . ?
N4 C5 H4 126.6 . . ?
N4 C5 C4 106.9(5) . . ?
C4 C5 H4 126.6 . . ?
N1 C1 Nb1 178.7(5) . . ?
N6 C8 H8 126.4 . . ?
N6 C8 C7 107.2(4) . . ?
C7 C8 H8 126.4 . . ?
N3 C3 H6 123.5 . . ?
N3 C3 C4 112.9(4) . . ?
C4 C3 H6 123.5 . . ?
C6 C7 H9 127.7 . . ?
C8 C7 C6 104.6(3) . . ?
C8 C7 H9 127.7 . . ?
C5 C4 H5 127.6 . . ?
C3 C4 C5 104.8(4) . . ?
C3 C4 H5 127.6 . . ?

loop_
_geom_bond_atom_site_label_1
_geom_bond_atom_site_label_2
_geom_bond_distance
_geom_bond_site_symmetry_2
_geom_bond_publ_flag
Nb1 C2 2.255(4) . ?
Nb1 C2 2.255(4) 6_554 ?
Nb1 C2 2.255(4) 11_666 ?
Nb1 C2 2.255(4) 16_656 ?
Nb1 C1 2.242(5) . ?
Nb1 C1 2.242(5) 6_554 ?
Nb1 C1 2.242(5) 16_656 ?
Nb1 C1 2.242(5) 11_666 ?
Fe1 N3 2.099(5) 9_666 ?
Fe1 N3 2.099(5) . ?
Fe1 N2 2.080(3) 9_666 ?
Fe1 N2 2.080(3) . ?
Fe1 N5 2.081(3) . ?
Fe1 N5 2.081(3) 9_666 ?
O1 H1 0.940(19) . ?
O1 H2 0.897(19) . ?
N4 H3 0.8800 . ?
N4 N3 1.366(5) . ?
N4 C5 1.313(7) . ?
N3 C3 1.343(5) . ?
N2 C2 1.148(5) . ?
N5 N6 1.342(5) . ?
N5 C6 1.339(4) . ?
N1 C1 1.140(7) . ?
N6 H7 0.8800 . ?
N6 C8 1.352(5) . ?
C6 H10 0.9500 . ?
C6 C7 1.384(6) . ?
C5 H4 0.9500 . ?
C5 C4 1.375(5) . ?
C8 H8 0.9500 . ?
C8 C7 1.381(6) . ?
C3 H6 0.9500 . ?
C3 C4 1.363(8) . ?
C7 H9 0.9500 . ?
C4 H5 0.9500 . ?

loop_
_geom_torsion_atom_site_label_1
_geom_torsion_atom_site_label_2
_geom_torsion_atom_site_label_3
_geom_torsion_atom_site_label_4
_geom_torsion
_geom_torsion_site_symmetry_1
_geom_torsion_site_symmetry_2
_geom_torsion_site_symmetry_3
_geom_torsion_site_symmetry_4
_geom_torsion_publ_flag
Fe1 N3 C3 C4 174.5(3) . . . . ?
Fe1 N5 N6 C8 -176.8(3) . . . . ?
Fe1 N5 C6 C7 175.7(3) . . . . ?
N4 N3 C3 C4 1.0(4) . . . . ?
N4 C5 C4 C3 0.0(5) . . . . ?
N3 N4 C5 C4 0.6(5) . . . . ?
N3 C3 C4 C5 -0.7(5) . . . . ?
N5 N6 C8 C7 0.1(6) . . . . ?
N5 C6 C7 C8 2.1(6) . . . . ?
N6 N5 C6 C7 -2.0(6) . . . . ?
N6 C8 C7 C6 -1.3(6) . . . . ?
C6 N5 N6 C8 1.1(6) . . . . ?
C5 N4 N3 Fe1 -175.8(3) . . . . ?
C5 N4 N3 C3 -1.0(4) . . . . ?
